data_2207752
loop_
_publ_author_name
'Morgans, G. L.'
'Otterlo, W. A. L. van'
'Michael, J. P.'
'Fernandes, M. A.'

_publ_section_title 1-[3,5-Bis(bromomethyl)-2,4,6-trimethoxybenzyl]-3,5-bis(bromomethyl)-2,4,6-trimethoxybenzene
_journal_coeditor_code CI6723
_journal_issue 1
_journal_name_full 'Acta Crystallographica Section E'
_journal_page_first o168
_journal_page_last o170
_journal_paper_doi 10.1107/S1600536805040559
_journal_volume 62
_journal_year 2006
_chemical_formula_iupac 'C23 H28 Br4 O6'
_chemical_formula_moiety 'C23 H28 Br4 O6'
_chemical_formula_sum 'C23 H28 Br4 O6'
_chemical_formula_weight 720.09
_chemical_name_systematic
;
1-[3,5-Bis(bromomethyl)-2,4,6-trimethoxybenzyl]-3,5-bis(bromomethyl)-2,4,6-
trimethoxybenzene
;
_space_group_IT_number 60
_symmetry_cell_setting orthorhombic
_symmetry_space_group_name_Hall '-P 2n 2ab'
_symmetry_space_group_name_H-M 'P b c n'
_atom_sites_solution_hydrogens geom
_atom_sites_solution_primary direct
_atom_sites_solution_secondary difmap
_audit_creation_method SHELXL-97
_cell_angle_alpha 90.00
_cell_angle_beta 90.00
_cell_angle_gamma 90.00
_cell_formula_units_Z 4
_cell_length_a 22.737(7)
_cell_length_b 7.280(2)
_cell_length_c 15.280(4)
_cell_measurement_reflns_used 863
_cell_measurement_temperature 173(2)
_cell_measurement_theta_max 28.08
_cell_measurement_theta_min 2.67
_cell_volume 2529.2(12)
_computing_cell_refinement 'SAINT-Plus (Bruker, 1999)'
_computing_data_collection 'SMART-NT (Bruker, 1998)'
_computing_data_reduction SAINT-Plus
_computing_molecular_graphics
;
PLATON (Spek, 2003) and SCHAKAL97 (Keller, 1997)
;
_computing_publication_material SHELXTL
_computing_structure_refinement SHELXTL
_computing_structure_solution 'SHELXTL (Bruker, 1999)'
_diffrn_ambient_temperature 173(2)
_diffrn_measured_fraction_theta_full 1.000
_diffrn_measured_fraction_theta_max 1.000
_diffrn_measurement_device_type 'Bruker SMART CCD area-detector'
_diffrn_measurement_method '\f and \w'
_diffrn_radiation_monochromator graphite
_diffrn_radiation_source 'fine-focus sealed tube'
_diffrn_radiation_type MoK\a
_diffrn_radiation_wavelength 0.71073
_diffrn_reflns_av_R_equivalents 0.0523
_diffrn_reflns_av_sigmaI/netI 0.0360
_diffrn_reflns_limit_h_max 29
_diffrn_reflns_limit_h_min -30
_diffrn_reflns_limit_k_max 7
_diffrn_reflns_limit_k_min -9
_diffrn_reflns_limit_l_max 20
_diffrn_reflns_limit_l_min -19
_diffrn_reflns_number 13104
_diffrn_reflns_theta_full 28.00
_diffrn_reflns_theta_max 28.00
_diffrn_reflns_theta_min 1.79
_diffrn_standards_number 0
_exptl_absorpt_coefficient_mu 6.402
_exptl_absorpt_correction_T_max 0.3466
_exptl_absorpt_correction_T_min 0.2195
_exptl_absorpt_correction_type integration
_exptl_absorpt_process_details '(XPREP; Bruker, 1999)'
_exptl_crystal_colour 'pale brown'
_exptl_crystal_density_diffrn 1.891
_exptl_crystal_density_method 'not measured'
_exptl_crystal_description Block
_exptl_crystal_F_000 1416
_exptl_crystal_size_max 0.34
_exptl_crystal_size_mid 0.25
_exptl_crystal_size_min 0.21
_refine_diff_density_max 0.670
_refine_diff_density_min -0.614
_refine_ls_extinction_method none
_refine_ls_goodness_of_fit_ref 0.981
_refine_ls_hydrogen_treatment constr
_refine_ls_matrix_type full
_refine_ls_number_parameters 153
_refine_ls_number_reflns 3056
_refine_ls_number_restraints 0
_refine_ls_restrained_S_all 0.981
_refine_ls_R_factor_all 0.0421
_refine_ls_R_factor_gt 0.0283
_refine_ls_shift/su_max 0.001
_refine_ls_shift/su_mean 0.000
_refine_ls_structure_factor_coef Fsqd
_refine_ls_weighting_details 'calc w = 1/[\s^2^(Fo^2^)+(0.0418P)^2^] where P = (Fo^2^+2Fc^2^)/3'
_refine_ls_weighting_scheme calc
_refine_ls_wR_factor_gt 0.0688
_refine_ls_wR_factor_ref 0.0726
_reflns_number_gt 2374
_reflns_number_total 3056
_reflns_threshold_expression I>2\s(I)
_cod_data_source_file ci6723.cif
_cod_data_source_block 5
_cod_depositor_comments
;
The following automatic conversions were performed:
'_symmetry_cell_setting' value 'Orthorhombic' changed to 'orthorhombic'
according to '/home/saulius/struct/CIF-dictionaries/cif_core.dic'
dictionary named 'cif_core.dic' version 2.4.1 from 2010-06-29.

Automatic conversion script
Id: cif_fix_enum 1527 2010-12-29 10:47:43Z saulius 

The following automatic conversions were performed:

'_symmetry_cell_setting' value 'Orthorhombic' changed to
'orthorhombic' according to
/home/saulius/struct/CIF-dictionaries/cif_core.dic dictionary named
'cif_core.dic' version 2.4.1 from 2010-06-29.

Automatic conversion script
Id: cif_fix_values 1715 2011-07-08 13:25:40Z adriana 
;
_cod_original_cell_volume 2529.2(13)
_cod_database_code 2207752
_cod_database_fobs_code 2207752

loop_
_symmetry_equiv_pos_as_xyz
'x, y, z'
'-x+1/2, -y+1/2, z+1/2'
'x+1/2, -y+1/2, -z'
'-x, y, -z+1/2'
'-x, -y, -z'
'x+1/2, y+1/2, -z+1/2'
'-x+1/2, y+1/2, z'
'x, -y, z+1/2'

loop_
_atom_site_label
_atom_site_fract_x
_atom_site_fract_y
_atom_site_fract_z
_atom_site_U_iso_or_equiv
_atom_site_adp_type
_atom_site_calc_flag
_atom_site_refinement_flags
_atom_site_occupancy
_atom_site_type_symbol
C1 0.05570(10) -0.1084(3) 0.25887(15) 0.0188(5) Uani d . 1 C
C2 0.10130(10) -0.1211(3) 0.19776(15) 0.0193(5) Uani d . 1 C
C3 0.15198(10) -0.0137(3) 0.20259(16) 0.0195(5) Uani d . 1 C
C4 0.15720(10) 0.1088(3) 0.27285(16) 0.0187(5) Uani d . 1 C
C5 0.11400(11) 0.1232(3) 0.33784(16) 0.0204(5) Uani d . 1 C
C6 0.06330(11) 0.0130(3) 0.32893(16) 0.0204(5) Uani d . 1 C
C7 0.0000 -0.2223(5) 0.2500 0.0224(7) Uani d S 1 C
H7A -0.0037 -0.3025 0.3020 0.027 Uiso calc PR 0.50 H
H7B 0.0037 -0.3025 0.1980 0.027 Uiso calc PR 0.50 H
C8 0.11296(13) -0.4240(4) 0.14365(18) 0.0331(6) Uani d . 1 C
H8A 0.1553 -0.4279 0.1557 0.050 Uiso calc R 1 H
H8B 0.1042 -0.5006 0.0926 0.050 Uiso calc R 1 H
H8C 0.0914 -0.4704 0.1945 0.050 Uiso calc R 1 H
C9 0.19905(11) -0.0284(4) 0.13465(17) 0.0246(6) Uani d . 1 C
H9A 0.1996 -0.1548 0.1108 0.030 Uiso calc R 1 H
H9B 0.2378 -0.0044 0.1620 0.030 Uiso calc R 1 H
C10 0.25543(11) 0.1470(4) 0.32365(19) 0.0273(6) Uani d . 1 C
H10A 0.2434 0.1118 0.3829 0.041 Uiso calc R 1 H
H10B 0.2869 0.2386 0.3271 0.041 Uiso calc R 1 H
H10C 0.2697 0.0383 0.2923 0.041 Uiso calc R 1 H
C11 0.12367(12) 0.2437(3) 0.41538(16) 0.0230(5) Uani d . 1 C
H11A 0.1656 0.2370 0.4327 0.028 Uiso calc R 1 H
H11B 0.0999 0.1971 0.4649 0.028 Uiso calc R 1 H
C12 -0.01480(13) 0.1717(4) 0.4048(2) 0.0364(7) Uani d . 1 C
H12A 0.0057 0.2584 0.4433 0.055 Uiso calc R 1 H
H12B -0.0525 0.1370 0.4312 0.055 Uiso calc R 1 H
H12C -0.0219 0.2297 0.3479 0.055 Uiso calc R 1 H
O1 0.09557(7) -0.2386(2) 0.12636(11) 0.0228(4) Uani d . 1 O
O2 0.20577(7) 0.2238(2) 0.27750(12) 0.0227(4) Uani d . 1 O
O3 0.02102(8) 0.0095(2) 0.39300(12) 0.0271(4) Uani d . 1 O
Br1 0.186343(13) 0.14802(4) 0.037930(17) 0.03150(9) Uani d . 1 Br
Br2 0.102626(13) 0.50411(4) 0.393486(19) 0.03050(9) Uani d . 1 Br

loop_
_atom_site_aniso_label
_atom_site_aniso_U_11
_atom_site_aniso_U_22
_atom_site_aniso_U_33
_atom_site_aniso_U_12
_atom_site_aniso_U_13
_atom_site_aniso_U_23
C1 0.0216(11) 0.0159(12) 0.0190(12) 0.0010(9) -0.0013(10) 0.0010(9)
C2 0.0257(12) 0.0165(12) 0.0157(11) 0.0040(9) -0.0010(10) -0.0011(9)
C3 0.0211(11) 0.0190(12) 0.0184(12) 0.0045(10) -0.0006(9) 0.0010(9)
C4 0.0186(11) 0.0145(12) 0.0229(12) 0.0004(9) -0.0017(10) 0.0018(9)
C5 0.0251(12) 0.0176(12) 0.0185(12) 0.0031(9) -0.0002(10) -0.0001(10)
C6 0.0246(12) 0.0183(12) 0.0182(12) 0.0037(10) 0.0023(10) 0.0004(9)
C7 0.0214(16) 0.0210(17) 0.0247(18) 0.000 0.0012(14) 0.000
C8 0.0475(17) 0.0202(14) 0.0317(15) 0.0045(13) 0.0005(13) -0.0075(12)
C9 0.0247(12) 0.0249(14) 0.0242(13) 0.0024(10) 0.0004(10) -0.0010(10)
C10 0.0215(12) 0.0252(14) 0.0352(15) -0.0005(11) -0.0053(11) 0.0008(11)
C11 0.0280(12) 0.0237(14) 0.0174(12) 0.0018(10) -0.0032(10) -0.0008(10)
C12 0.0329(15) 0.0342(16) 0.0420(17) 0.0036(12) 0.0102(13) -0.0120(13)
O1 0.0303(9) 0.0210(10) 0.0172(9) 0.0019(7) -0.0008(7) -0.0049(7)
O2 0.0216(8) 0.0169(9) 0.0296(9) -0.0001(7) -0.0017(7) 0.0013(8)
O3 0.0318(10) 0.0260(10) 0.0234(9) -0.0012(8) 0.0081(8) -0.0022(8)
Br1 0.04146(17) 0.02935(16) 0.02368(14) -0.00516(12) 0.00538(12) 0.00257(11)
Br2 0.04193(17) 0.02120(15) 0.02837(16) 0.00298(11) -0.00008(12) -0.00237(11)

loop_
_atom_type_symbol
_atom_type_description
_atom_type_scat_dispersion_real
_atom_type_scat_dispersion_imag
_atom_type_scat_source
C C 0.0033 0.0016 'International Tables Vol C Tables 4.2.6.8 and 6.1.1.4'
H H 0.0000 0.0000 'International Tables Vol C Tables 4.2.6.8 and 6.1.1.4'
O O 0.0106 0.0060 'International Tables Vol C Tables 4.2.6.8 and 6.1.1.4'
Br Br -0.2901 2.4595 'International Tables Vol C Tables 4.2.6.8 and 6.1.1.4'

loop_
_geom_angle_atom_site_label_1
_geom_angle_atom_site_label_2
_geom_angle_atom_site_label_3
_geom_angle_site_symmetry_1
_geom_angle_site_symmetry_3
_geom_angle
C2 C1 C6 . . 117.5(2)
C2 C1 C7 . . 121.48(19)
C6 C1 C7 . . 121.1(2)
O1 C2 C3 . . 117.6(2)
O1 C2 C1 . . 119.6(2)
C3 C2 C1 . . 122.7(2)
C2 C3 C4 . . 117.9(2)
C2 C3 C9 . . 121.0(2)
C4 C3 C9 . . 121.1(2)
O2 C4 C3 . . 119.4(2)
O2 C4 C5 . . 118.5(2)
C3 C4 C5 . . 122.1(2)
C4 C5 C6 . . 117.5(2)
C4 C5 C11 . . 120.3(2)
C6 C5 C11 . . 122.1(2)
O3 C6 C1 . . 116.6(2)
O3 C6 C5 . . 120.9(2)
C1 C6 C5 . . 122.3(2)
C1 C7 C1 . 4 113.9(3)
C1 C7 H7A . . 108.8
C1 C7 H7A 4 . 108.8
C1 C7 H7B . . 108.8
C1 C7 H7B 4 . 108.8
H7A C7 H7B . . 107.7
O1 C8 H8A . . 109.5
O1 C8 H8B . . 109.5
H8A C8 H8B . . 109.5
O1 C8 H8C . . 109.5
H8A C8 H8C . . 109.5
H8B C8 H8C . . 109.5
C3 C9 Br1 . . 111.57(17)
C3 C9 H9A . . 109.3
Br1 C9 H9A . . 109.3
C3 C9 H9B . . 109.3
Br1 C9 H9B . . 109.3
H9A C9 H9B . . 108.0
O2 C10 H10A . . 109.5
O2 C10 H10B . . 109.5
H10A C10 H10B . . 109.5
O2 C10 H10C . . 109.5
H10A C10 H10C . . 109.5
H10B C10 H10C . . 109.5
C5 C11 Br2 . . 113.13(17)
C5 C11 H11A . . 109.0
Br2 C11 H11A . . 109.0
C5 C11 H11B . . 109.0
Br2 C11 H11B . . 109.0
H11A C11 H11B . . 107.8
O3 C12 H12A . . 109.5
O3 C12 H12B . . 109.5
H12A C12 H12B . . 109.5
O3 C12 H12C . . 109.5
H12A C12 H12C . . 109.5
H12B C12 H12C . . 109.5
C2 O1 C8 . . 114.14(19)
C4 O2 C10 . . 114.43(18)
C6 O3 C12 . . 117.9(2)

loop_
_geom_bond_atom_site_label_1
_geom_bond_atom_site_label_2
_geom_bond_site_symmetry_2
_geom_bond_distance
C1 C2 . 1.398(3)
C1 C6 . 1.399(3)
C1 C7 . 1.520(3)
C2 O1 . 1.393(3)
C2 C3 . 1.394(3)
C3 C4 . 1.401(3)
C3 C9 . 1.495(3)
C4 O2 . 1.387(3)
C4 C5 . 1.401(3)
C5 C6 . 1.411(3)
C5 C11 . 1.491(3)
C6 O3 . 1.372(3)
C7 C1 4 1.520(3)
C7 H7A . 0.99
C7 H7B . 0.99
C8 O1 . 1.431(3)
C8 H8A . 0.98
C8 H8B . 0.98
C8 H8C . 0.98
C9 Br1 . 1.979(3)
C9 H9A . 0.99
C9 H9B . 0.99
C10 O2 . 1.444(3)
C10 H10A . 0.98
C10 H10B . 0.98
C10 H10C . 0.98
C11 Br2 . 1.983(3)
C11 H11A . 0.99
C11 H11B . 0.99
C12 O3 . 1.446(3)
C12 H12A . 0.98
C12 H12B . 0.98
C12 H12C . 0.98

loop_
_geom_hbond_atom_site_label_D
_geom_hbond_atom_site_label_H
_geom_hbond_atom_site_label_A
_geom_hbond_site_symmetry_A
_geom_hbond_distance_DH
_geom_hbond_distance_HA
_geom_hbond_distance_DA
_geom_hbond_angle_DHA
_geom_hbond_publ_flag
C10 H10C O2 7_545 0.98 2.37 3.281(3) 155 yes
C11 H11B O1 8_555 0.99 2.49 3.287(3) 138 yes
C8 H8B Br2 8_554 0.98 3.04 3.874(3) 143 yes
C8 H8C Br2 1_545 0.98 3.06 3.860(3) 140 yes

loop_
_geom_torsion_atom_site_label_1
_geom_torsion_atom_site_label_2
_geom_torsion_atom_site_label_3
_geom_torsion_atom_site_label_4
_geom_torsion_site_symmetry_4
_geom_torsion
C6 C1 C2 O1 . -179.4(2)
C7 C1 C2 O1 . 0.8(3)
C6 C1 C2 C3 . -2.5(4)
C7 C1 C2 C3 . 177.7(2)
O1 C2 C3 C4 . 178.1(2)
C1 C2 C3 C4 . 1.2(3)
O1 C2 C3 C9 . -1.6(3)
C1 C2 C3 C9 . -178.5(2)
C2 C3 C4 O2 . -177.0(2)
C9 C3 C4 O2 . 2.7(3)
C2 C3 C4 C5 . 1.1(3)
C9 C3 C4 C5 . -179.2(2)
O2 C4 C5 C6 . 176.2(2)
C3 C4 C5 C6 . -1.9(4)
O2 C4 C5 C11 . -7.0(3)
C3 C4 C5 C11 . 174.8(2)
C2 C1 C6 O3 . -173.4(2)
C7 C1 C6 O3 . 6.4(3)
C2 C1 C6 C5 . 1.6(4)
C7 C1 C6 C5 . -178.6(2)
C4 C5 C6 O3 . 175.3(2)
C11 C5 C6 O3 . -1.4(4)
C4 C5 C6 C1 . 0.6(4)
C11 C5 C6 C1 . -176.1(2)
C2 C1 C7 C1 4 -119.4(2)
C6 C1 C7 C1 4 60.80(19)
C2 C3 C9 Br1 . 91.0(2)
C4 C3 C9 Br1 . -88.7(2)
C4 C5 C11 Br2 . 84.4(3)
C6 C5 C11 Br2 . -99.0(2)
C3 C2 O1 C8 . 97.2(3)
C1 C2 O1 C8 . -85.8(3)
C3 C4 O2 C10 . -89.4(3)
C5 C4 O2 C10 . 92.4(3)
C1 C6 O3 C12 . -114.9(2)
C5 C6 O3 C12 . 70.2(3)
